data_4105296
loop_
_publ_author_name
'Alfred J. Wooten'
'Donald J. Werder'
'Darrick J. Williams'
'Joanna L. Casson'
'Jennifer A. Hollingsworth'

_publ_section_title
;
 Solution-Liquid-Solid Growth of Ternary Cu-In-Se Semiconductor Nanowires
 from Multiple- and Single-Source Precursors
;
_journal_name_full 'Journal of the American Chemical Society'
_journal_page_first 16177
_journal_page_last 16188
_journal_paper_doi 10.1021/ja905730n
_journal_volume 131
_journal_year 2009
_chemical_formula_sum 'Cu3 Se2'
_chemical_formula_weight 348.56
_space_group_IT_number 113
_symmetry_cell_setting tetragonal
_symmetry_space_group_name_Hall 'P -4 2ab'
_symmetry_space_group_name_H-M 'P -4 21 m'
_audit_author_name 'Alfred Wooten'
_audit_creation_date 2009-01-23T10:35
_audit_creation_method 'from EXP file using GSAS2CIF'
_cell_angle_alpha 90.0
_cell_angle_beta 90.0
_cell_angle_gamma 90.0
_cell_formula_units_Z 2
_cell_length_a 6.469(7)
_cell_length_b 6.469
_cell_length_c 4.203(5)
_cell_volume 175.9(3)
_computing_structure_refinement GSAS
_diffrn_radiation_polarisn_ratio 0.5
_diffrn_radiation_probe x-ray
_exptl_absorpt_correction_T_max 1.00000
_exptl_absorpt_correction_T_min 1.00000
_exptl_absorpt_process_details
;   GSAS Absorption/surface roughness correction: function number 0
 No correction is applied.
;
_pd_block_id 2009-01-23T10:35|CUINSE2MSP30031_phase2|Alfred_Wooten||
_pd_calc_method 'Rietveld Refinement'
_pd_phase_block_id 2009-01-23T10:35|CUINSE2MSP30031_phase2|Alfred_Wooten||
_pd_phase_name 'from E:/Powder/Compounds/CU3SE2.cel'
_pd_proc_info_datetime 2009-01-23T10:35:18
_pd_proc_ls_background_function
;   GSAS Background function number 6 with  8 terms.
 Power series in Q**2n/n! and n!/Q**2n
      1:    1394.56     2:    106.215     3:   -1437.67     4:   -26.9527    
      5:    713.852     6:    3.05524     7:   -67.4451     8:  -0.152336    
;
_pd_proc_ls_peak_cutoff 0.01000
_pd_proc_ls_profile_function
;
 CW Profile function number 2 with  18 terms
 Profile coefficients for Simpson's rule integration of pseudovoigt function
 C.J. Howard (1982). J. Appl. Cryst.,15,615-620.
 P. Thompson, D.E. Cox & J.B. Hastings (1987). J. Appl. Cryst.,20,79-83.
 Peak tails are ignored  where the intensity is below 0.0100 times the peak
   Aniso. broadening axis   0.0   0.0   1.0
;
_pd_proc_ls_prof_R_factor 0.0488
_pd_proc_ls_prof_wR_expected 0.0268
_pd_proc_ls_prof_wR_factor 0.0675
_refine_ls_goodness_of_fit_all 6.35
_refine_ls_matrix_type full
_refine_ls_number_parameters 17
_refine_ls_number_restraints 0
_refine_ls_R_Fsqd_factor 0.21824
_refine_ls_shift/su_max 0.02
_refine_ls_shift/su_mean 0.01
_reflns_d_resolution_high 1.102
_reflns_d_resolution_low 5.179
_reflns_limit_h_max 6
_reflns_limit_h_min 0
_reflns_limit_k_max 4
_reflns_limit_k_min 0
_reflns_limit_l_max 10
_reflns_limit_l_min 0
_reflns_number_total 222
_cod_data_source_file ja905730n_si_007_2.cif
_cod_data_source_block CUINSE2MSP30031_phase_2
_cod_depositor_comments
;
The following automatic conversions were performed:

'_geom_bond_publ_flag' value 'N' changed to 'n' according to the
built-in table from CIF Core dictionary named 'cif_core.dic' version
2.4.1 from 2010-06-29 (21 time).

'_geom_angle_publ_flag' value 'N'
changed to 'n' according to the built-in table from CIF Core
dictionary named 'cif_core.dic' version 2.4.1 from 2010-06-29 (27
times).

Automatic conversion script
Id: cif_fix_values 1715 2011-07-08 13:25:40Z adriana 
;
_cod_original_cell_volume 175.9(4)
_cod_database_code 4105296
_gsas_exptl_extinct_corr_t_min 1.00000
_gsas_exptl_extinct_corr_t_max 1.00000

loop_
_symmetry_equiv_pos_site_id
_symmetry_equiv_pos_as_xyz
1 +x,+y,+z
2 +y,-x,-z
3 -x,-y,+z
4 -y,+x,-z
5 -x+1/2,+y+1/2,-z
6 +y+1/2,+x+1/2,+z
7 +x+1/2,-y+1/2,-z
8 -y+1/2,-x+1/2,+z

loop_
_atom_site_type_symbol
_atom_site_label
_atom_site_fract_x
_atom_site_fract_y
_atom_site_fract_z
_atom_site_occupancy
_atom_site_thermal_displace_type
_atom_site_U_iso_or_equiv
_atom_site_symmetry_multiplicity
Cu Cu1 0.0 0.0 0.0 1.0 Uiso 0.025 2
Cu Cu2 0.353 0.853 0.25 1.0 Uiso 0.025 4
Se Se 0.225 0.725 0.75 1.0 Uiso 0.025 4

loop_
_atom_type_symbol
_atom_type_scat_dispersion_real
_atom_type_scat_dispersion_imag
_atom_type_scat_Cromer_Mann_a1
_atom_type_scat_Cromer_Mann_a2
_atom_type_scat_Cromer_Mann_a3
_atom_type_scat_Cromer_Mann_a4
_atom_type_scat_Cromer_Mann_b1
_atom_type_scat_Cromer_Mann_b2
_atom_type_scat_Cromer_Mann_b3
_atom_type_scat_Cromer_Mann_b4
_atom_type_scat_Cromer_Mann_c
_atom_type_scat_source
_atom_type_number_in_cell
Cu 0.000 0.000 13.3380 3.58280 7.16760 0.24700 5.61580 11.3966 1.67350 64.8126 1.19100 International_Tables_Vol_C 6.0
In 0.000 0.000 19.1624 0.54760 18.5596 6.37760 4.29480 25.8499 2.03960 92.8029 4.93910 International_Tables_Vol_C 0
Se 0.000 0.000 17.0006 2.40980 5.81960 0.27260 3.97310 15.2372 4.35430 43.8163 2.84090 International_Tables_Vol_C 4.0

loop_
_diffrn_radiation_wavelength
_diffrn_radiation_wavelength_wt
_diffrn_radiation_type
_diffrn_radiation_wavelength_id
1.540510 1.000 K\a~1~ 1
1.544330 0.500 K\a~2~ 2

loop_
_geom_angle_atom_site_label_1
_geom_angle_atom_site_label_2
_geom_angle_atom_site_label_3
_geom_angle
_geom_angle_site_symmetry_1
_geom_angle_site_symmetry_3
_geom_angle_publ_flag
Se Cu1 Se 99.952(27) 1_544 2_456 n
Se Cu1 Se 130.87(7) 1_544 3_564 n
Se Cu1 Se 99.952(27) 1_544 4_656 n
Se Cu1 Se 99.952(27) 2_456 3_564 n
Se Cu1 Se 130.87(7) 2_456 4_656 n
Se Cu1 Se 99.952(27) 3_564 4_656 n
Se Cu2 Se 121.74(8) 1_554 1_555 n
Se Cu2 Se 105.441(20) 1_554 2_566 n
Se Cu2 Se 105.441(20) 1_554 4_666 n
Se Cu2 Se 105.441(20) 1_555 2_566 n
Se Cu2 Se 105.441(20) 1_555 4_666 n
Se Cu2 Se 113.6842 2_566 4_666 n
Cu1 Se Cu1 129.64(7) 1_566 5_556 n
Cu1 Se Cu2 108.61(4) 1_566 1_555 n
Cu1 Se Cu2 65.97(4) 1_566 1_556 n
Cu1 Se Cu2 65.215(7) 1_566 2_466 n
Cu1 Se Cu2 124.802(11) 1_566 4_656 n
Cu1 Se Cu2 108.61(4) 5_556 1_555 n
Cu1 Se Cu2 65.97(4) 5_556 1_556 n
Cu1 Se Cu2 124.802(11) 5_556 2_466 n
Cu1 Se Cu2 65.215(7) 5_556 4_656 n
Cu2 Se Cu2 121.74(8) 1_555 1_556 n
Cu2 Se Cu2 114.049(32) 1_555 2_466 n
Cu2 Se Cu2 114.049(32) 1_555 4_656 n
Cu2 Se Cu2 114.049(32) 1_556 2_466 n
Cu2 Se Cu2 114.049(32) 1_556 4_656 n
Cu2 Se Cu2 66.3158 2_466 4_656 n

loop_
_geom_bond_atom_site_label_1
_geom_bond_atom_site_label_2
_geom_bond_distance
_geom_bond_site_symmetry_2
_geom_bond_publ_flag
Cu1 Cu2 2.6875(25) 1_545 n
Cu1 Cu2 2.6875(25) 2_455 n
Cu1 Cu2 2.6875(25) 3_565 n
Cu1 Cu2 2.6875(25) 4_655 n
Cu1 Se 2.5273(23) 1_544 n
Cu1 Se 2.5273(23) 2_456 n
Cu1 Se 2.5273(23) 3_564 n
Cu1 Se 2.5273(23) 4_656 n
Cu2 Cu1 2.6875(25) 1_565 n
Cu2 Cu1 2.6875(25) 5_555 n
Cu2 Cu2 2.6896(29) 3_675 n
Cu2 Se 2.4055(24) 1_554 n
Cu2 Se 2.4055(24) 1_555 n
Cu2 Se 2.4588(26) 2_566 n
Cu2 Se 2.4588(26) 4_666 n
Se Cu1 2.5273(23) 1_566 n
Se Cu1 2.5273(23) 5_556 n
Se Cu2 2.4055(24) 1_555 n
Se Cu2 2.4055(24) 1_556 n
Se Cu2 2.4588(26) 2_466 n
Se Cu2 2.4588(26) 4_656 n

loop_
_pd_block_diffractogram_id
2009-01-23T10:35|CUINSE2MSP30031_H_01|Alfred_Wooten|Ultima_III
